data_4037529
loop_
_publ_author_name
'Miao, Maozhong'
'Luo, Yi'
'Xu, Huaping'
'Jin, Mengchao'
'Chen, Zhengkai'
'Xu, Jianfeng'
'Ren, Hongjun'

_publ_section_title
;
 Strain-Promoted Nitration of 3-Cyclopropylideneprop-2-en-1-ones and the
 Application for the Synthesis of Pyrroles.
;
_journal_issue 23
_journal_name_full 'The Journal of organic chemistry'
_journal_page_first 12224
_journal_page_last 12237
_journal_paper_doi 10.1021/acs.joc.7b02087
_journal_volume 82
_journal_year 2017
_chemical_absolute_configuration unk
_chemical_formula_moiety 'C18 H16 O2'
_chemical_formula_sum 'C18 H16 O2'
_chemical_formula_weight 264.33
_space_group_crystal_system monoclinic
_space_group_IT_number 5
_space_group_name_Hall 'I 2y'
_space_group_name_H-M_alt 'I 1 2 1'
_symmetry_Int_Tables_number 5
_atom_sites_solution_primary iterative
_audit_creation_date 2017-07-07
_audit_creation_method
;
Olex2 1.2-alpha
(compiled 2017.06.07 svn.r3419 for OlexSys, GUI svn.r5356)
;
_cell_angle_alpha 90
_cell_angle_beta 107.790(6)
_cell_angle_gamma 90
_cell_formula_units_Z 4
_cell_length_a 13.5394(7)
_cell_length_b 5.6134(2)
_cell_length_c 19.1987(10)
_cell_measurement_reflns_used 1208
_cell_measurement_temperature 293(2)
_cell_measurement_theta_max 72.2180
_cell_measurement_theta_min 4.7800
_cell_volume 1389.37(12)
_computing_cell_refinement 'CrysAlisPro 1.171.38.46 (Rigaku OD, 2015)'
_computing_data_collection 'CrysAlisPro 1.171.38.46 (Rigaku OD, 2015)'
_computing_data_reduction 'CrysAlisPro 1.171.38.46 (Rigaku OD, 2015)'
_computing_molecular_graphics 'Olex2 (Dolomanov et al., 2009)'
_computing_publication_material 'Olex2 (Dolomanov et al., 2009)'
_computing_structure_refinement 'olex2.refine (Bourhis et al., 2015)'
_computing_structure_solution
;
Superflip (Palatinus & Chapuis, 2007;Palatinus & van der Lee, 2008;
Palatinus et al., 2012)
;
_diffrn_detector 'CCD plate'
_diffrn_detector_area_resol_mean 16.0802
_diffrn_detector_type Eos
_diffrn_measured_fraction_theta_full 0.6674
_diffrn_measured_fraction_theta_max 0.6674
_diffrn_measurement_details
;
List of Runs (angles in degrees, time in seconds):

  # Type    Start    End  Width  t~exp~   \w     \q     \k     \f   Frames
--------------------------------------------------------------------------
  1  \w     24.00  82.00   1.00    2.95    --   36.71  57.00  30.00   58
  2  \w     13.00 104.00   1.00    2.95    --   36.71  77.00 -90.00   91
  3  \w     70.00 103.00   1.00    2.95    --   36.71  77.00-150.00   33
  4  \w     94.00 169.00   1.00   11.81    --  108.00  45.00 -30.00   75
  5  \w    102.00 161.00   1.00   11.81    --  108.00  45.00  90.00   59
  6  \w     61.00  96.00   1.00    2.95    --   36.71 178.00  90.00   35
  7  \w     28.00  55.00   1.00    2.95    --   36.71  77.00-150.00   27
  8  \w     54.00 134.00   1.00   11.81    --  108.00 -15.00 -60.00   80
  9  \w     91.00 121.00   1.00   11.81    --  108.00-130.00   3.00   30
 10  \w     59.00  87.00   1.00   11.81    --  108.00-130.00   3.00   28
 11  \w     41.00 109.00   1.00   11.81    --  108.00 -95.00   0.00   68
 12  \w     44.00 124.00   1.00   11.81    --  108.00 -61.00   0.00   80
 13  \w     10.00  70.00   1.00    2.95    --   36.71 -99.00-180.00   60
;
_diffrn_measurement_device 'four-circle diffractometer'
_diffrn_measurement_device_type 'Xcalibur, Eos, Gemini'
_diffrn_measurement_method '\w scans'
_diffrn_orient_matrix_type 'CrysAlisPro convention (1999,Acta A55,543-557)'
_diffrn_orient_matrix_UB_11 -0.0986414000
_diffrn_orient_matrix_UB_12 0.0422377000
_diffrn_orient_matrix_UB_13 -0.0648876000
_diffrn_orient_matrix_UB_21 0.0609209000
_diffrn_orient_matrix_UB_22 -0.0575432000
_diffrn_orient_matrix_UB_23 -0.0537845000
_diffrn_orient_matrix_UB_31 -0.0289967000
_diffrn_orient_matrix_UB_32 -0.2649916000
_diffrn_orient_matrix_UB_33 0.0013113000
_diffrn_radiation_monochromator graphite
_diffrn_radiation_probe x-ray
_diffrn_radiation_type 'Cu K\a'
_diffrn_radiation_wavelength 1.54184
_diffrn_reflns_av_R_equivalents 0.0183
_diffrn_reflns_av_unetI/netI 0.0311
_diffrn_reflns_limit_h_max 16
_diffrn_reflns_limit_h_min -16
_diffrn_reflns_limit_k_max 4
_diffrn_reflns_limit_k_min -6
_diffrn_reflns_limit_l_max 22
_diffrn_reflns_limit_l_min -23
_diffrn_reflns_number 2434
_diffrn_reflns_theta_full 72.2334
_diffrn_reflns_theta_max 72.23
_diffrn_reflns_theta_min 3.54
_diffrn_source 'fine-focus sealed X-ray tube'
_diffrn_source_type 'Enhance (Cu) X-ray Source'
_exptl_absorpt_coefficient_mu 0.644
_exptl_absorpt_correction_T_max 1.00000
_exptl_absorpt_correction_T_min 0.73574
_exptl_absorpt_correction_type multi-scan
_exptl_absorpt_process_details
;
CrysAlisPro 1.171.38.46 (Rigaku Oxford Diffraction, 2015)
Empirical absorption correction using spherical harmonics,
 implemented in SCALE3 ABSPACK scaling algorithm.
;
_exptl_crystal_density_diffrn 1.2636
_exptl_crystal_F_000 561.7372
_refine_diff_density_max 0.1110
_refine_diff_density_min -0.1256
_refine_diff_density_rms 0.0290
_refine_ls_abs_structure_details 'Flack, H. D. (1983). Acta Cryst. A39, 876-881.'
_refine_ls_abs_structure_Flack 0.3(5)
_refine_ls_d_res_high 0.8095
_refine_ls_d_res_low 12.4841
_refine_ls_goodness_of_fit_ref 1.0305
_refine_ls_hydrogen_treatment constr
_refine_ls_matrix_type full
_refine_ls_number_constraints 30
_refine_ls_number_parameters 181
_refine_ls_number_reflns 1822
_refine_ls_number_restraints 1
_refine_ls_restrained_S_all 1.0305
_refine_ls_R_factor_all 0.0392
_refine_ls_R_factor_gt 0.0371
_refine_ls_shift/su_max 0.0005
_refine_ls_shift/su_mean 0.0002
_refine_ls_structure_factor_coef Fsqd
_refine_ls_weighting_details 'w=1/[\s^2^(Fo^2^)+(0.0666P)^2^+0.0781P] where P=(Fo^2^+2Fc^2^)/3'
_refine_ls_weighting_scheme calc
_refine_ls_wR_factor_gt 0.1011
_refine_ls_wR_factor_ref 0.1040
_reflns_Friedel_coverage 0.282
_reflns_limit_h_max 16
_reflns_limit_h_min -16
_reflns_limit_k_max 4
_reflns_limit_k_min -6
_reflns_limit_l_max 23
_reflns_limit_l_min -23
_reflns_number_gt 1707
_reflns_number_total 1822
_reflns_threshold_expression I>=2u(I)
_cod_data_source_file jo7b02087_si_001.cif
_cod_data_source_block 20170706-1_cmpd_6a_prime
_cod_original_sg_symbol_Hall ' C 2y (x,y,-x+z)'
_cod_database_code 4037529
_chemical_oxdiff_formula 'C H O'
_reflns_odcompleteness_completeness 99.71
_reflns_odcompleteness_iscentric 1
_reflns_odcompleteness_theta 66.97
_olex2_refinement_description
;
1. Fixed Uiso
 At 1.2 times of:
  All C(H) groups, All C(H,H) groups
2.a Ternary CH refined with riding coordinates:
 C7(H7), C16(H16)
2.b Secondary CH2 refined with riding coordinates:
 C18(H18a,H18b), C17(H17a,H17b)
2.c Aromatic/amide H refined with riding coordinates:
 C11(H11), C2(H2), C6(H6), C3(H3), C5(H5), C4(H4), C15(H15), C14(H14),
 C12(H12), C13(H13)
;
_olex2_date_sample_data_collection 2017-07-06
_olex2_submission_special_instructions 'No special instructions were received'
_oxdiff_exptl_absorpt_empirical_details
;
Empirical correction (ABSPACK) includes:
- Absorption correction using spherical harmonics
- Frame scaling
;
_oxdiff_exptl_absorpt_empirical_full_max 1.316
_oxdiff_exptl_absorpt_empirical_full_min 0.576

loop_
_space_group_symop_id
_space_group_symop_operation_xyz
1 x,y,z
2 -x,y,-z
3 x+1/2,y+1/2,z+1/2
4 -x+1/2,y+1/2,-z+1/2

loop_
_atom_site_label
_atom_site_type_symbol
_atom_site_fract_x
_atom_site_fract_y
_atom_site_fract_z
_atom_site_U_iso_or_equiv
_atom_site_adp_type
_atom_site_occupancy
_atom_site_refinement_flags_posn
O9 O 0.02515(14) 0.0314(3) 0.38806(10) 0.0692(5) Uani 1.000000 .
O20 O -0.14198(15) 0.7456(4) 0.23004(10) 0.0752(6) Uani 1.000000 .
C10 C 0.18464(14) 0.2182(4) 0.44463(10) 0.0391(4) Uani 1.000000 .
C8 C 0.07663(15) 0.2100(4) 0.39272(10) 0.0420(4) Uani 1.000000 .
C1 C 0.06680(12) 0.4210(4) 0.27662(10) 0.0390(4) Uani 1.000000 .
C11 C 0.25187(15) 0.4061(4) 0.44642(11) 0.0480(4) Uani 1.000000 .
H11 H 0.23066(15) 0.5323(4) 0.41388(11) 0.0576(5) Uiso 1.000000 R
C2 C 0.03991(16) 0.2319(4) 0.22794(12) 0.0484(5) Uani 1.000000 .
H2 H 0.00099(16) 0.1060(4) 0.23713(12) 0.0581(6) Uiso 1.000000 R
C6 C 0.12434(15) 0.6068(4) 0.26149(12) 0.0456(4) Uani 1.000000 .
H6 H 0.14198(15) 0.7355(4) 0.29339(12) 0.0547(5) Uiso 1.000000 R
C19 C -0.14140(15) 0.6501(4) 0.28570(12) 0.0477(5) Uani 1.000000 .
C3 C 0.07131(19) 0.2307(5) 0.16531(12) 0.0562(6) Uani 1.000000 .
H3 H 0.05325(19) 0.1036(5) 0.13281(12) 0.0675(7) Uiso 1.000000 R
C5 C 0.15597(16) 0.6029(5) 0.19923(13) 0.0537(5) Uani 1.000000 .
H5 H 0.19568(16) 0.7274(5) 0.19016(13) 0.0645(6) Uiso 1.000000 R
C4 C 0.12895(17) 0.4164(5) 0.15104(12) 0.0563(5) Uani 1.000000 .
H4 H 0.14936(17) 0.4152(5) 0.10898(12) 0.0675(7) Uiso 1.000000 R
C7 C 0.03277(13) 0.4274(4) 0.34527(10) 0.0395(4) Uani 1.000000 .
H7 H 0.06172(13) 0.5710(4) 0.37306(10) 0.0474(5) Uiso 1.000000 R
C15 C 0.21808(17) 0.0315(4) 0.49363(11) 0.0492(5) Uani 1.000000 .
H15 H 0.17405(17) -0.0963(4) 0.49290(11) 0.0591(6) Uiso 1.000000 R
C16 C -0.08534(14) 0.4345(4) 0.32800(11) 0.0452(4) Uani 1.000000 .
H16 H -0.11697(14) 0.2857(4) 0.30503(11) 0.0542(5) Uiso 1.000000 R
C14 C 0.31625(19) 0.0344(5) 0.54339(13) 0.0609(6) Uani 1.000000 .
H14 H 0.33782(19) -0.0913(5) 0.57607(13) 0.0730(7) Uiso 1.000000 R
C12 C 0.35093(17) 0.4070(5) 0.49664(14) 0.0620(6) Uani 1.000000 .
H12 H 0.39580(17) 0.5331(5) 0.49742(14) 0.0745(7) Uiso 1.000000 R
C13 C 0.38242(18) 0.2214(6) 0.54508(13) 0.0640(6) Uani 1.000000 .
H13 H 0.44837(18) 0.2224(6) 0.57892(13) 0.0768(8) Uiso 1.000000 R
C18 C -0.19460(18) 0.7035(5) 0.34254(14) 0.0600(6) Uani 1.000000 .
H18a H -0.18069(18) 0.8619(5) 0.36338(14) 0.0720(7) Uiso 1.000000 R
H18b H -0.26842(18) 0.6701(5) 0.32647(14) 0.0720(7) Uiso 1.000000 R
C17 C -0.12935(18) 0.5089(6) 0.39050(13) 0.0649(7) Uani 1.000000 .
H17a H -0.17035(18) 0.3855(6) 0.40387(13) 0.0779(8) Uiso 1.000000 R
H17b H -0.07705(18) 0.5697(6) 0.43343(13) 0.0779(8) Uiso 1.000000 R

loop_
_atom_site_aniso_label
_atom_site_aniso_U_11
_atom_site_aniso_U_22
_atom_site_aniso_U_33
_atom_site_aniso_U_12
_atom_site_aniso_U_13
_atom_site_aniso_U_23
O9 0.0649(9) 0.0467(9) 0.0778(11) -0.0145(9) -0.0050(8) 0.0166(9)
O20 0.0744(11) 0.0890(16) 0.0604(10) 0.0234(11) 0.0179(8) 0.0277(11)
C10 0.0450(9) 0.0368(9) 0.0355(8) 0.0059(8) 0.0121(7) -0.0002(8)
C8 0.0471(10) 0.0344(10) 0.0417(9) -0.0019(9) 0.0095(8) 0.0021(9)
C1 0.0355(7) 0.0374(10) 0.0413(9) 0.0045(8) 0.0078(6) 0.0059(9)
C11 0.0483(9) 0.0430(11) 0.0479(10) 0.0011(9) 0.0074(8) 0.0059(10)
C2 0.0500(10) 0.0408(11) 0.0519(11) -0.0011(9) 0.0118(8) -0.0008(9)
C6 0.0462(9) 0.0379(10) 0.0500(10) -0.0005(8) 0.0108(8) 0.0046(9)
C19 0.0375(8) 0.0550(13) 0.0460(10) 0.0001(9) 0.0059(8) 0.0010(10)
C3 0.0636(13) 0.0529(13) 0.0488(11) 0.0085(11) 0.0123(9) -0.0081(11)
C5 0.0503(10) 0.0541(13) 0.0592(12) 0.0004(10) 0.0203(9) 0.0152(11)
C4 0.0574(11) 0.0668(14) 0.0483(10) 0.0157(12) 0.0215(9) 0.0091(12)
C7 0.0383(8) 0.0357(9) 0.0413(9) 0.0000(8) 0.0074(7) 0.0005(8)
C15 0.0565(10) 0.0452(11) 0.0465(10) 0.0046(10) 0.0165(9) 0.0083(10)
C16 0.0392(8) 0.0503(11) 0.0449(10) -0.0016(9) 0.0111(7) 0.0054(9)
C14 0.0637(13) 0.0654(16) 0.0489(11) 0.0184(13) 0.0105(10) 0.0191(12)
C12 0.0470(10) 0.0639(15) 0.0667(14) -0.0059(12) 0.0048(9) 0.0041(13)
C13 0.0480(11) 0.0756(17) 0.0572(13) 0.0098(12) -0.0006(9) 0.0061(14)
C18 0.0537(11) 0.0628(15) 0.0667(14) 0.0017(11) 0.0230(10) -0.0063(13)
C17 0.0540(11) 0.092(2) 0.0529(12) 0.0032(13) 0.0228(10) 0.0118(14)

loop_
_atom_type_symbol
_atom_type_scat_dispersion_real
_atom_type_scat_dispersion_imag
_atom_type_scat_Cromer_Mann_a1
_atom_type_scat_Cromer_Mann_a2
_atom_type_scat_Cromer_Mann_a3
_atom_type_scat_Cromer_Mann_a4
_atom_type_scat_Cromer_Mann_b1
_atom_type_scat_Cromer_Mann_b2
_atom_type_scat_Cromer_Mann_b3
_atom_type_scat_Cromer_Mann_b4
_atom_type_scat_Cromer_Mann_c
_atom_type_scat_source
_atom_type_scat_dispersion_source
H 0.00000 0.00000 0.49300 0.32291 0.14019 0.04081 10.51090 26.12570 3.14236 57.79970 0.0030380000826 'International Tables Volume C Table 6.1.1.4 (pp. 500-502)' 'Henke, Gullikson and Davis, At. Data and Nucl. Data Tables, 1993, 54, 2'
C 0.01920 0.00962 2.31000 1.02000 1.58860 0.86500 20.84390 10.20750 0.56870 51.65120 0.215599998832 'International Tables Volume C Table 6.1.1.4 (pp. 500-502)' 'Henke, Gullikson and Davis, At. Data and Nucl. Data Tables, 1993, 54, 2'
O 0.05239 0.03377 3.04850 2.28680 1.54630 0.86700 13.27710 5.70110 0.32390 32.90890 0.250800013542 'International Tables Volume C Table 6.1.1.4 (pp. 500-502)' 'Henke, Gullikson and Davis, At. Data and Nucl. Data Tables, 1993, 54, 2'

loop_
_geom_angle_atom_site_label_1
_geom_angle_atom_site_label_2
_geom_angle_atom_site_label_3
_geom_angle
C11 C10 C8 122.67(18)
C15 C10 C8 118.53(18)
C15 C10 C11 118.79(18)
C10 C8 O9 119.89(18)
C7 C8 O9 120.49(17)
C7 C8 C10 119.61(17)
C6 C1 C2 118.92(18)
C7 C1 C2 120.94(18)
C7 C1 C6 120.14(19)
C12 C11 C10 120.4(2)
C3 C2 C1 119.9(2)
C5 C6 C1 120.7(2)
C16 C19 O20 134.4(2)
C18 C19 O20 133.2(2)
C18 C19 C16 92.42(17)
C4 C3 C2 120.6(2)
C4 C5 C6 120.3(2)
C5 C4 C3 119.6(2)
C1 C7 C8 109.35(16)
C16 C7 C8 109.83(16)
C16 C7 C1 112.65(14)
C14 C15 C10 120.4(2)
C7 C16 C19 116.94(17)
C17 C16 C19 87.25(18)
C17 C16 C7 117.53(17)
C13 C14 C15 120.6(2)
C13 C12 C11 120.0(2)
C12 C13 C14 119.9(2)
C17 C18 C19 88.75(17)
C18 C17 C16 90.82(18)

loop_
_geom_bond_atom_site_label_1
_geom_bond_atom_site_label_2
_geom_bond_distance
O9 C8 1.209(3)
O20 C19 1.194(3)
C10 C8 1.498(3)
C10 C11 1.387(3)
C10 C15 1.389(3)
C8 C7 1.530(3)
C1 C2 1.388(3)
C1 C6 1.384(3)
C1 C7 1.524(2)
C11 C12 1.392(3)
C2 C3 1.392(3)
C6 C5 1.388(3)
C19 C16 1.524(3)
C19 C18 1.510(3)
C3 C4 1.379(4)
C5 C4 1.371(4)
C7 C16 1.531(2)
C15 C14 1.380(3)
C16 C17 1.551(3)
C14 C13 1.374(4)
C12 C13 1.375(4)
C18 C17 1.524(4)
